data_7004225
loop_
_publ_author_name
'Wang, Mei'
'Ma, Chengbing'
'Chen, Changneng'

_publ_section_title
;
 Synthesis and characterization of nona- and trideca-nuclear manganese
 phosphonate clusters
;
_journal_issue 34
_journal_name_full 'Dalton Transactions'
_journal_page_first 4612
_journal_paper_doi 10.1039/b804532a
_journal_year 2008
_chemical_formula_sum 'C32 H73 Mn9 O45 P2'
_chemical_formula_weight 1734.30
_chemical_name_systematic
;
?
;
_space_group_IT_number 43
_symmetry_cell_setting orthorhombic
_symmetry_space_group_name_Hall 'F 2 -2d'
_symmetry_space_group_name_H-M 'F d d 2'
_atom_sites_solution_hydrogens geom
_atom_sites_solution_primary direct
_atom_sites_solution_secondary difmap
_audit_creation_method SHELXL-97
_cell_angle_alpha 90.00
_cell_angle_beta 90.00
_cell_angle_gamma 90.00
_cell_formula_units_Z 16
_cell_length_a 19.6387(18)
_cell_length_b 75.329(6)
_cell_length_c 18.0855(17)
_cell_measurement_reflns_used 11355
_cell_measurement_temperature 293(2)
_cell_measurement_theta_max 27.48
_cell_measurement_theta_min 2.43
_cell_volume 26755(4)
_computing_cell_refinement 'Siemens SMART & SAINT'
_computing_data_collection 'Siemens SMART'
_computing_data_reduction 'Siemens XPREP'
_computing_molecular_graphics 'Bruker SHELXTL'
_computing_publication_material 'Bruker SHELXTL'
_computing_structure_refinement 'Siemens SHELXTL'
_computing_structure_solution 'Siemens SHELXTL'
_diffrn_ambient_temperature 293(2)
_diffrn_measured_fraction_theta_full 0.980
_diffrn_measured_fraction_theta_max 0.980
_diffrn_measurement_device_type 'Bruker P4'
_diffrn_measurement_method '\w scans'
_diffrn_radiation_monochromator graphite
_diffrn_radiation_source 'fine-focus sealed tube'
_diffrn_radiation_type MoK\a
_diffrn_radiation_wavelength 0.71073
_diffrn_reflns_av_R_equivalents 0.0645
_diffrn_reflns_av_sigmaI/netI 0.0831
_diffrn_reflns_limit_h_max 25
_diffrn_reflns_limit_h_min -25
_diffrn_reflns_limit_k_max 95
_diffrn_reflns_limit_k_min -96
_diffrn_reflns_limit_l_max 22
_diffrn_reflns_limit_l_min -23
_diffrn_reflns_number 37314
_diffrn_reflns_theta_full 27.48
_diffrn_reflns_theta_max 27.48
_diffrn_reflns_theta_min 2.43
_diffrn_standards_decay_% 0
_diffrn_standards_interval_count 0
_diffrn_standards_interval_time .
_diffrn_standards_number 0
_exptl_absorpt_coefficient_mu 1.787
_exptl_absorpt_correction_T_max .687
_exptl_absorpt_correction_T_min .653
_exptl_absorpt_correction_type empirical
_exptl_absorpt_process_details 'SADABS (Sheldrick, 1996)'
_exptl_crystal_colour brown
_exptl_crystal_density_diffrn 1.722
_exptl_crystal_density_method 'not measured'
_exptl_crystal_description prism
_exptl_crystal_F_000 14080
_exptl_crystal_size_max .35
_exptl_crystal_size_mid .20
_exptl_crystal_size_min .20
_refine_diff_density_max 0.980
_refine_diff_density_min -0.667
_refine_diff_density_rms 0.128
_refine_ls_extinction_method none
_refine_ls_goodness_of_fit_ref 1.034
_refine_ls_hydrogen_treatment mixed
_refine_ls_matrix_type full
_refine_ls_number_parameters 799
_refine_ls_number_reflns 13715
_refine_ls_number_restraints 4
_refine_ls_restrained_S_all 1.033
_refine_ls_R_factor_gt 0.0719
_refine_ls_shift/su_max 0.000
_refine_ls_shift/su_mean 0.000
_refine_ls_structure_factor_coef Fsqd
_refine_ls_weighting_details 'calc w=1/[\s^2^(Fo^2^)+(0.1079P)^2^+106.0575P] where P=(Fo^2^+2Fc^2^)/3'
_refine_ls_weighting_scheme calc
_refine_ls_wR_factor_gt 0.1838
_refine_ls_wR_factor_ref 0.2043
_reflns_number_gt 10879
_reflns_number_total 13715
_reflns_threshold_expression >2sigma(I)
_cod_data_source_file b804532a.txt
_cod_data_source_block compound-1
_cod_depositor_comments
;
The following automatic conversions were performed:
'_symmetry_cell_setting' value 'Orthorhombic' changed to 'orthorhombic'
according to '/home/saulius/struct/CIF-dictionaries/cif_core.dic'
dictionary named 'cif_core.dic' version 2.4.1 from 2010-06-29.

Automatic conversion script
Id: cif_fix_enum 1527 2010-12-29 10:47:43Z saulius 
;
_cod_original_sg_symbol_H-M Fdd2
_cod_database_code 7004225
_refine_ls_r_factor_ref 0.0892

loop_
_symmetry_equiv_pos_as_xyz
'x, y, z'
'-x, -y, z'
'x+1/4, -y+1/4, z+1/4'
'-x+1/4, y+1/4, z+1/4'
'x, y+1/2, z+1/2'
'-x, -y+1/2, z+1/2'
'x+1/4, -y+3/4, z+3/4'
'-x+1/4, y+3/4, z+3/4'
'x+1/2, y, z+1/2'
'-x+1/2, -y, z+1/2'
'x+3/4, -y+1/4, z+3/4'
'-x+3/4, y+1/4, z+3/4'
'x+1/2, y+1/2, z'
'-x+1/2, -y+1/2, z'
'x+3/4, -y+3/4, z+1/4'
'-x+3/4, y+3/4, z+1/4'

loop_
_atom_site_label
_atom_site_type_symbol
_atom_site_fract_x
_atom_site_fract_y
_atom_site_fract_z
_atom_site_U_iso_or_equiv
_atom_site_adp_type
_atom_site_occupancy
_atom_site_symmetry_multiplicity
_atom_site_calc_flag
_atom_site_refinement_flags
_atom_site_disorder_assembly
_atom_site_disorder_group
Mn1 Mn 0.39100(7) 0.094922(16) 0.09330(7) 0.0362(3) Uani 1 1 d . . .
Mn2 Mn 0.28208(6) 0.085366(16) 0.00298(7) 0.0348(2) Uani 1 1 d . . .
Mn3 Mn 0.17629(7) 0.077599(17) -0.09617(7) 0.0381(3) Uani 1 1 d D . .
Mn4 Mn 0.34028(7) 0.028934(15) 0.01711(7) 0.0367(3) Uani 1 1 d . . .
Mn5 Mn 0.43096(6) 0.065021(16) -0.01606(7) 0.0367(3) Uani 1 1 d . . .
Mn6 Mn 0.13109(7) 0.069161(17) 0.06574(7) 0.0380(3) Uani 1 1 d . . .
Mn7 Mn 0.25846(7) 0.080387(17) 0.18801(7) 0.0397(3) Uani 1 1 d . . .
Mn8 Mn 0.22587(7) 0.038212(17) 0.13662(7) 0.0403(3) Uani 1 1 d . . .
Mn9 Mn 0.31328(7) 0.054678(16) -0.12776(7) 0.0365(3) Uani 1 1 d . . .
P1 P 0.38196(12) 0.05419(3) 0.15959(12) 0.0386(4) Uani 1 1 d . . .
P2 P 0.18500(12) 0.03564(3) -0.04222(13) 0.0408(5) Uani 1 1 d . . .
O1 O 0.2978(3) 0.09013(8) 0.1031(3) 0.0380(12) Uani 1 1 d . . .
O2 O 0.1857(3) 0.08403(8) 0.0043(3) 0.0391(12) Uani 1 1 d . . .
O3 O 0.2707(3) 0.07532(7) -0.0928(3) 0.0367(12) Uani 1 1 d . . .
O4 O 0.3778(3) 0.08556(6) -0.0032(3) 0.0326(11) Uani 1 1 d . . .
O5 O 0.3524(3) 0.05026(7) -0.0307(3) 0.0362(12) Uani 1 1 d . . .
O6 O 0.2072(3) 0.06153(8) 0.1199(3) 0.0397(12) Uani 1 1 d . . .
O7 O 0.4245(3) 0.06476(8) 0.1056(3) 0.0437(13) Uani 1 1 d . . .
O8 O 0.3371(3) 0.06575(9) 0.2073(3) 0.0458(14) Uani 1 1 d . . .
O9 O 0.3360(3) 0.04061(8) 0.1206(4) 0.0432(13) Uani 1 1 d . . .
O10 O 0.1384(4) 0.05070(9) -0.0265(5) 0.061(2) Uani 1 1 d . . .
O11 O 0.2279(4) 0.03928(10) -0.1090(4) 0.0555(17) Uani 1 1 d . . .
O12 O 0.2324(3) 0.03165(7) 0.0253(3) 0.0383(12) Uani 1 1 d . . .
O13 O 0.1246(4) 0.03114(10) 0.1514(5) 0.0591(18) Uani 1 1 d . . .
O14 O 0.0638(4) 0.05447(10) 0.1202(5) 0.0590(18) Uani 1 1 d . . .
O15 O 0.1893(4) 0.09886(10) 0.1957(5) 0.0609(19) Uani 1 1 d . . .
O16 O 0.0940(4) 0.08814(11) 0.1499(5) 0.064(2) Uani 1 1 d . . .
O17 O 0.4276(4) 0.07422(15) -0.2555(5) 0.082(3) Uani 1 1 d . . .
H17D H 0.4592 0.0759 -0.2843 0.123 Uiso 1 1 calc R . .
O18 O 0.4131(3) 0.06763(8) -0.1375(3) 0.0432(13) Uani 1 1 d . . .
O19 O 0.2163(4) 0.07018(10) 0.2759(4) 0.0498(15) Uani 1 1 d . . .
O20 O 0.2276(4) 0.04140(9) 0.2477(4) 0.0531(16) Uani 1 1 d . . .
O21 O 0.3119(3) 0.09980(10) 0.2569(4) 0.0550(17) Uani 1 1 d . . .
O22 O 0.4034(3) 0.10528(9) 0.1891(3) 0.0440(13) Uani 1 1 d . . .
O23 O 0.4964(3) 0.04599(8) -0.0293(4) 0.0483(15) Uani 1 1 d . . .
O24 O 0.4423(4) 0.02362(9) 0.0230(5) 0.0560(17) Uani 1 1 d . . .
O25 O 0.0479(3) 0.07939(9) 0.0168(4) 0.0489(15) Uani 1 1 d . . .
O26 O 0.0801(3) 0.08294(10) -0.1000(4) 0.0515(16) Uani 1 1 d . . .
O27 O 0.2852(3) 0.11313(8) -0.0266(3) 0.0427(13) Uani 1 1 d . . .
O28 O 0.3674(3) 0.12106(8) 0.0502(4) 0.0497(16) Uani 1 1 d . . .
O29 O 0.3559(4) 0.03412(9) -0.1723(4) 0.0499(15) Uani 1 1 d . . .
O30 O 0.3440(3) 0.01478(8) -0.0787(4) 0.0460(14) Uani 1 1 d . . .
O31 O 0.3254(3) 0.00651(8) 0.0696(4) 0.0458(14) Uani 1 1 d . . .
O32 O 0.2484(3) 0.01322(8) 0.1554(4) 0.0490(15) Uani 1 1 d . . .
O33 O 0.2746(4) 0.05997(9) -0.2283(4) 0.0513(16) Uani 1 1 d . . .
O34 O 0.1706(4) 0.07012(9) -0.1983(4) 0.0503(16) Uani 1 1 d . . .
O35 O 0.5128(3) 0.07992(8) -0.0127(4) 0.0457(14) Uani 1 1 d . . .
O36 O 0.4864(3) 0.10006(9) 0.0728(4) 0.0453(14) Uani 1 1 d . . .
O37 O 0.1989(4) 0.10525(9) -0.1369(5) 0.0582(19) Uani 1 1 d D . .
H37A H 0.173(6) 0.1100(18) -0.173(6) 0.087 Uiso 1 1 d D . .
H37B H 0.179(6) 0.1068(3) -0.092(3) 0.070 Uiso 1 1 d D . .
O38 O 0.4310(6) 0.11070(13) -0.1229(6) 0.083(3) Uani 1 1 d . . .
O39 O 0.3222(5) 0.10026(12) -0.2312(6) 0.078(2) Uani 1 1 d . . .
O40 O 0.4761(2) 0.08108(7) -0.3686(2) 0.0239(9) Uani 1 1 d . . .
O41 O 0.3852(8) 0.0662(3) -0.4306(9) 0.143(6) Uani 1 1 d . . .
O42 O 0.4269(5) 0.10931(16) -0.3799(8) 0.106(4) Uani 1 1 d . . .
O43 O 0.2251(6) 0.10466(17) 0.3760(6) 0.099(3) Uani 1 1 d . . .
O44 O 0.2726(10) 0.0900(3) 0.5110(11) 0.174(8) Uani 1 1 d . . .
O45 O 0.2719(8) 0.11133(18) -0.3672(8) 0.122(4) Uani 1 1 d . . .
C1 C 0.4396(5) 0.04337(13) 0.2246(5) 0.050(2) Uani 1 1 d . . .
C2 C 0.3990(8) 0.0326(2) 0.2782(8) 0.099(6) Uani 1 1 d . . .
H2A H 0.4292 0.0269 0.3126 0.148 Uiso 1 1 calc R . .
H2B H 0.3734 0.0238 0.2519 0.148 Uiso 1 1 calc R . .
H2C H 0.3684 0.0403 0.3046 0.148 Uiso 1 1 calc R . .
C3 C 0.4909(7) 0.0312(2) 0.1858(8) 0.089(5) Uani 1 1 d . . .
H3A H 0.5200 0.0258 0.2220 0.134 Uiso 1 1 calc R . .
H3B H 0.5178 0.0380 0.1519 0.134 Uiso 1 1 calc R . .
H3C H 0.4668 0.0221 0.1592 0.134 Uiso 1 1 calc R . .
C4 C 0.4759(10) 0.0572(2) 0.2637(10) 0.110(7) Uani 1 1 d . . .
H4A H 0.5068 0.0519 0.2986 0.166 Uiso 1 1 calc R . .
H4B H 0.4440 0.0646 0.2896 0.166 Uiso 1 1 calc R . .
H4C H 0.5011 0.0643 0.2290 0.166 Uiso 1 1 calc R . .
C5 C 0.1360(5) 0.01582(12) -0.0648(5) 0.0463(19) Uani 1 1 d . . .
C6 C 0.0916(7) 0.02026(17) -0.1300(9) 0.082(4) Uani 1 1 d . . .
H6A H 0.0650 0.0101 -0.1433 0.123 Uiso 1 1 calc R . .
H6B H 0.1197 0.0237 -0.1711 0.123 Uiso 1 1 calc R . .
H6C H 0.0618 0.0299 -0.1173 0.123 Uiso 1 1 calc R . .
C7 C 0.0947(7) 0.00941(19) 0.0026(10) 0.092(5) Uani 1 1 d . . .
H7A H 0.0694 -0.0010 -0.0105 0.138 Uiso 1 1 calc R . .
H7B H 0.0637 0.0186 0.0178 0.138 Uiso 1 1 calc R . .
H7C H 0.1251 0.0067 0.0426 0.138 Uiso 1 1 calc R . .
C8 C 0.1854(7) 0.00069(16) -0.0841(9) 0.081(4) Uani 1 1 d . . .
H8A H 0.1600 -0.0098 -0.0958 0.122 Uiso 1 1 calc R . .
H8B H 0.2145 -0.0016 -0.0426 0.122 Uiso 1 1 calc R . .
H8C H 0.2126 0.0041 -0.1259 0.122 Uiso 1 1 calc R . .
C9 C 0.0875(7) 0.1119(2) 0.2335(9) 0.082(4) Uani 1 1 d . . .
H9A H 0.0395 0.1111 0.2242 0.123 Uiso 1 1 calc R . .
H9B H 0.1032 0.1236 0.2211 0.123 Uiso 1 1 calc R . .
H9C H 0.0962 0.1096 0.2849 0.123 Uiso 1 1 calc R . .
C10 C 0.1234(5) 0.09880(12) 0.1884(5) 0.046(2) Uani 1 1 d . . .
C11 C 0.5262(6) 0.0681(2) -0.1824(7) 0.077(4) Uani 1 1 d . . .
H11A H 0.5501 0.0704 -0.2277 0.115 Uiso 1 1 calc R . .
H11B H 0.5352 0.0562 -0.1666 0.115 Uiso 1 1 calc R . .
H11C H 0.5414 0.0763 -0.1451 0.115 Uiso 1 1 calc R . .
C12 C 0.4503(5) 0.07045(15) -0.1947(5) 0.052(2) Uani 1 1 d . . .
C13 C 0.3709(7) 0.00377(14) -0.1976(8) 0.069(3) Uani 1 1 d . . .
H13A H 0.3695 -0.0074 -0.1719 0.104 Uiso 1 1 calc R . .
H13B H 0.4156 0.0055 -0.2179 0.104 Uiso 1 1 calc R . .
H13C H 0.3380 0.0037 -0.2368 0.104 Uiso 1 1 calc R . .
C14 C 0.3550(5) 0.01847(13) -0.1449(6) 0.050(2) Uani 1 1 d . . .
C15 C 0.5604(6) 0.02051(17) -0.0101(11) 0.091(5) Uani 1 1 d . . .
H15A H 0.5558 0.0090 0.0118 0.136 Uiso 1 1 calc R . .
H15B H 0.5960 0.0269 0.0146 0.136 Uiso 1 1 calc R . .
H15C H 0.5716 0.0193 -0.0615 0.136 Uiso 1 1 calc R . .
C16 C 0.4948(5) 0.03042(13) -0.0025(6) 0.050(2) Uani 1 1 d . . .
C17 C 0.1989(9) 0.0490(2) 0.3695(8) 0.091(5) Uani 1 1 d . . .
H17A H 0.1978 0.0363 0.3742 0.137 Uiso 1 1 calc R . .
H17B H 0.1555 0.0538 0.3837 0.137 Uiso 1 1 calc R . .
H17C H 0.2338 0.0537 0.4009 0.137 Uiso 1 1 calc R . .
C18 C 0.2134(5) 0.05380(15) 0.2919(6) 0.052(2) Uani 1 1 d . . .
C19 C 0.0081(8) 0.03070(19) 0.1799(11) 0.101(6) Uani 1 1 d . . .
H19A H 0.0192 0.0192 0.1992 0.151 Uiso 1 1 calc R . .
H19B H -0.0258 0.0295 0.1419 0.151 Uiso 1 1 calc R . .
H19C H -0.0094 0.0380 0.2190 0.151 Uiso 1 1 calc R . .
C20 C 0.0716(6) 0.03920(15) 0.1477(6) 0.061(3) Uani 1 1 d . . .
C21 C 0.1957(8) 0.06546(18) -0.3240(6) 0.080(4) Uani 1 1 d . . .
H21A H 0.2329 0.0613 -0.3537 0.120 Uiso 1 1 calc R . .
H21B H 0.1848 0.0774 -0.3377 0.120 Uiso 1 1 calc R . .
H21C H 0.1566 0.0580 -0.3318 0.120 Uiso 1 1 calc R . .
C22 C 0.2155(5) 0.06489(11) -0.2442(5) 0.0403(18) Uani 1 1 d . . .
C23 C -0.0265(7) 0.0939(3) -0.0647(8) 0.111(7) Uani 1 1 d . . .
H23A H -0.0557 0.0938 -0.0221 0.167 Uiso 1 1 calc R . .
H23B H -0.0493 0.0883 -0.1055 0.167 Uiso 1 1 calc R . .
H23C H -0.0155 0.1060 -0.0775 0.167 Uiso 1 1 calc R . .
C24 C 0.0370(5) 0.08407(14) -0.0477(5) 0.050(2) Uani 1 1 d . . .
C25 C 0.3843(8) 0.12303(16) 0.2935(6) 0.073(4) Uani 1 1 d . . .
H25A H 0.3513 0.1242 0.3324 0.109 Uiso 1 1 calc R . .
H25B H 0.3868 0.1339 0.2660 0.109 Uiso 1 1 calc R . .
H25C H 0.4281 0.1204 0.3146 0.109 Uiso 1 1 calc R . .
C26 C 0.3638(5) 0.10842(12) 0.2437(5) 0.0445(19) Uani 1 1 d . . .
C27 C 0.3185(5) 0.14363(13) -0.0223(7) 0.057(3) Uani 1 1 d . . .
H27A H 0.2841 0.1447 -0.0597 0.086 Uiso 1 1 calc R . .
H27B H 0.3614 0.1475 -0.0418 0.086 Uiso 1 1 calc R . .
H27C H 0.3065 0.1508 0.0195 0.086 Uiso 1 1 calc R . .
C28 C 0.3237(4) 0.12458(10) 0.0013(5) 0.0363(16) Uani 1 1 d . . .
C29 C 0.5944(5) 0.10222(17) 0.0144(8) 0.066(3) Uani 1 1 d . . .
H29A H 0.5982 0.1123 0.0465 0.099 Uiso 1 1 calc R . .
H29B H 0.5986 0.1060 -0.0361 0.099 Uiso 1 1 calc R . .
H29C H 0.6298 0.0939 0.0258 0.099 Uiso 1 1 calc R . .
C30 C 0.5255(4) 0.09351(12) 0.0257(6) 0.044(2) Uani 1 1 d . . .
C31 C 0.2928(8) -0.01561(15) 0.1543(10) 0.101(6) Uani 1 1 d . . .
H31A H 0.3240 -0.0226 0.1258 0.152 Uiso 1 1 calc R . .
H31B H 0.2486 -0.0210 0.1533 0.152 Uiso 1 1 calc R . .
H31C H 0.3086 -0.0149 0.2045 0.152 Uiso 1 1 calc R . .
C32 C 0.2887(5) 0.00260(12) 0.1224(6) 0.050(2) Uani 1 1 d . . .

loop_
_atom_site_aniso_label
_atom_site_aniso_U_11
_atom_site_aniso_U_22
_atom_site_aniso_U_33
_atom_site_aniso_U_23
_atom_site_aniso_U_13
_atom_site_aniso_U_12
Mn1 0.0385(6) 0.0374(6) 0.0327(6) -0.0011(5) -0.0002(4) -0.0029(5)
Mn2 0.0369(6) 0.0347(6) 0.0328(6) -0.0016(5) -0.0006(4) 0.0000(5)
Mn3 0.0387(7) 0.0413(6) 0.0342(6) 0.0000(5) -0.0030(5) 0.0022(5)
Mn4 0.0413(6) 0.0306(5) 0.0382(6) 0.0015(5) 0.0015(5) 0.0016(5)
Mn5 0.0381(6) 0.0325(6) 0.0394(6) 0.0000(5) 0.0034(5) 0.0002(5)
Mn6 0.0402(7) 0.0382(6) 0.0356(6) 0.0013(5) 0.0035(5) 0.0023(5)
Mn7 0.0414(7) 0.0425(7) 0.0353(6) 0.0008(5) 0.0049(5) -0.0023(5)
Mn8 0.0495(7) 0.0332(6) 0.0383(7) 0.0041(5) 0.0052(5) -0.0009(5)
Mn9 0.0426(7) 0.0341(6) 0.0326(6) -0.0011(5) 0.0018(5) 0.0037(5)
P1 0.0442(11) 0.0372(10) 0.0344(10) 0.0065(8) -0.0059(8) -0.0018(8)
P2 0.0475(12) 0.0318(10) 0.0430(12) -0.0020(8) -0.0088(9) 0.0002(8)
O1 0.038(3) 0.040(3) 0.036(3) 0.000(2) 0.002(2) -0.006(2)
O2 0.041(3) 0.048(3) 0.029(3) 0.007(2) -0.003(2) -0.004(2)
O3 0.037(3) 0.039(3) 0.034(3) -0.001(2) 0.000(2) 0.008(2)
O4 0.042(3) 0.026(2) 0.030(3) 0.000(2) 0.002(2) 0.000(2)
O5 0.036(3) 0.036(3) 0.037(3) 0.003(2) 0.002(2) 0.002(2)
O6 0.046(3) 0.037(3) 0.036(3) 0.003(2) 0.001(2) 0.001(2)
O7 0.044(3) 0.048(3) 0.039(3) 0.005(3) 0.000(2) -0.007(3)
O8 0.051(4) 0.052(4) 0.035(3) 0.004(3) 0.001(2) -0.003(3)
O9 0.051(4) 0.038(3) 0.040(3) -0.002(3) -0.006(3) -0.006(3)
O10 0.064(5) 0.049(4) 0.071(5) -0.024(4) -0.022(4) 0.021(3)
O11 0.066(4) 0.054(4) 0.046(4) 0.013(3) -0.002(3) -0.022(3)
O12 0.043(3) 0.036(3) 0.037(3) -0.002(2) -0.007(2) 0.000(2)
O13 0.058(4) 0.052(4) 0.068(5) 0.004(4) 0.008(4) 0.000(3)
O14 0.055(4) 0.053(4) 0.069(5) 0.012(4) 0.018(3) -0.001(3)
O15 0.050(4) 0.064(4) 0.068(5) -0.015(4) -0.005(3) 0.001(3)
O16 0.059(5) 0.064(5) 0.070(5) -0.006(4) 0.007(4) 0.000(4)
O17 0.063(5) 0.131(8) 0.052(5) 0.034(5) 0.024(4) 0.020(5)
O18 0.043(3) 0.046(3) 0.040(3) 0.005(3) 0.007(2) -0.004(2)
O19 0.054(4) 0.061(4) 0.035(3) 0.004(3) 0.007(3) -0.006(3)
O20 0.067(4) 0.044(3) 0.048(4) 0.010(3) 0.002(3) -0.003(3)
O21 0.049(4) 0.061(4) 0.055(4) -0.012(3) 0.012(3) -0.005(3)
O22 0.042(3) 0.057(4) 0.033(3) -0.006(3) 0.001(2) -0.006(3)
O23 0.038(3) 0.041(3) 0.066(4) 0.009(3) 0.007(3) 0.006(2)
O24 0.057(4) 0.041(3) 0.070(5) 0.006(3) -0.006(3) 0.008(3)
O25 0.035(3) 0.063(4) 0.049(4) 0.010(3) 0.001(3) 0.007(3)
O26 0.041(3) 0.071(4) 0.043(4) 0.003(3) -0.004(3) 0.009(3)
O27 0.052(4) 0.037(3) 0.040(3) -0.002(2) -0.009(3) 0.000(2)
O28 0.051(4) 0.038(3) 0.060(4) 0.004(3) -0.015(3) -0.005(3)
O29 0.058(4) 0.047(4) 0.045(4) -0.008(3) 0.004(3) 0.004(3)
O30 0.053(4) 0.039(3) 0.046(4) -0.002(3) -0.004(3) 0.003(3)
O31 0.045(4) 0.038(3) 0.054(4) 0.008(3) 0.004(3) 0.008(2)
O32 0.050(4) 0.044(3) 0.053(4) 0.009(3) 0.008(3) 0.003(3)
O33 0.071(5) 0.050(4) 0.032(3) 0.001(3) 0.000(3) 0.007(3)
O34 0.061(4) 0.054(4) 0.037(3) -0.012(3) -0.010(3) 0.009(3)
O35 0.036(3) 0.040(3) 0.061(4) -0.009(3) 0.008(3) -0.003(2)
O36 0.030(3) 0.055(4) 0.051(4) -0.015(3) 0.000(2) -0.007(2)
O37 0.073(5) 0.037(3) 0.065(5) 0.006(3) -0.025(4) 0.005(3)
O38 0.102(7) 0.076(6) 0.073(6) 0.006(5) -0.004(5) -0.004(5)
O39 0.078(6) 0.064(5) 0.094(7) 0.020(5) 0.012(5) 0.005(4)
O40 0.0122(19) 0.042(3) 0.017(2) 0.0066(18) 0.0039(14) 0.0006(17)
O41 0.105(11) 0.186(15) 0.138(13) 0.032(11) -0.003(9) 0.010(10)
O42 0.062(6) 0.103(8) 0.153(12) 0.013(8) 0.010(6) 0.011(5)
O43 0.104(8) 0.124(9) 0.070(6) 0.004(6) 0.026(5) 0.006(7)
O44 0.204(19) 0.183(16) 0.135(14) -0.019(13) -0.033(13) 0.079(14)
O45 0.158(13) 0.110(9) 0.096(9) 0.006(8) 0.003(8) 0.023(8)
C1 0.064(6) 0.050(5) 0.036(5) 0.002(4) -0.012(4) 0.000(4)
C2 0.113(12) 0.117(12) 0.067(9) 0.051(9) -0.032(8) -0.038(10)
C3 0.082(9) 0.121(12) 0.065(8) -0.006(8) -0.023(7) 0.052(9)
C4 0.143(15) 0.089(10) 0.099(12) 0.031(9) -0.084(12) -0.039(10)
C5 0.047(5) 0.044(5) 0.047(5) -0.001(4) -0.001(4) 0.003(4)
C6 0.083(9) 0.061(7) 0.101(10) 0.003(7) -0.054(8) -0.011(6)
C7 0.074(9) 0.075(8) 0.127(14) -0.027(9) 0.027(9) -0.038(7)
C8 0.070(8) 0.057(7) 0.116(12) -0.031(7) -0.016(7) -0.013(6)
C9 0.078(9) 0.087(9) 0.082(9) -0.027(8) 0.011(7) 0.030(7)
C10 0.054(5) 0.042(5) 0.041(5) -0.001(4) 0.009(4) -0.004(4)
C11 0.044(6) 0.128(12) 0.060(7) 0.022(7) 0.007(5) -0.012(6)
C12 0.050(5) 0.068(6) 0.037(5) 0.011(4) 0.014(4) -0.002(4)
C13 0.081(8) 0.040(5) 0.087(9) -0.014(5) 0.015(7) 0.008(5)
C14 0.059(6) 0.044(5) 0.048(5) -0.016(4) -0.007(4) 0.012(4)
C15 0.051(7) 0.055(6) 0.166(17) 0.014(9) 0.009(8) 0.011(5)
C16 0.053(5) 0.043(5) 0.052(5) 0.009(4) 0.004(4) -0.001(4)
C17 0.115(12) 0.107(11) 0.052(7) 0.023(7) 0.025(7) -0.010(9)
C18 0.050(5) 0.063(6) 0.044(5) 0.008(5) 0.005(4) -0.005(4)
C19 0.079(10) 0.074(9) 0.149(16) 0.032(10) 0.050(10) 0.011(7)
C20 0.073(7) 0.054(6) 0.056(6) 0.013(5) 0.019(5) -0.009(5)
C21 0.131(12) 0.083(8) 0.026(5) -0.007(5) -0.006(6) 0.036(8)
C22 0.044(5) 0.038(4) 0.039(4) -0.004(3) -0.005(3) 0.003(3)
C23 0.060(8) 0.21(2) 0.067(9) 0.033(11) 0.010(6) 0.060(11)
C24 0.047(5) 0.066(6) 0.037(5) 0.003(4) -0.014(4) 0.007(4)
C25 0.114(11) 0.060(7) 0.044(6) -0.007(5) 0.035(6) -0.018(7)
C26 0.052(5) 0.043(4) 0.038(4) -0.006(4) 0.004(4) -0.007(4)
C27 0.051(6) 0.039(5) 0.082(8) 0.005(5) -0.014(5) -0.005(4)
C28 0.041(4) 0.032(4) 0.036(4) 0.002(3) 0.001(3) -0.003(3)
C29 0.043(5) 0.074(7) 0.080(8) -0.008(6) 0.013(5) -0.013(5)
C30 0.028(4) 0.045(4) 0.059(6) 0.002(4) 0.004(3) -0.011(3)
C31 0.113(12) 0.042(6) 0.148(15) 0.045(8) 0.050(11) 0.026(7)
C32 0.056(6) 0.038(4) 0.058(6) 0.015(4) 0.009(4) -0.001(4)

loop_
_atom_type_symbol
_atom_type_description
_atom_type_scat_dispersion_real
_atom_type_scat_dispersion_imag
_atom_type_scat_source
C C 0.0033 0.0016 'International Tables Vol C Tables 4.2.6.8 and 6.1.1.4'
H H 0.0000 0.0000 'International Tables Vol C Tables 4.2.6.8 and 6.1.1.4'
N N 0.0061 0.0033 'International Tables Vol C Tables 4.2.6.8 and 6.1.1.4'
O O 0.0106 0.0060 'International Tables Vol C Tables 4.2.6.8 and 6.1.1.4'
Na Na 0.0362 0.0249 'International Tables Vol C Tables 4.2.6.8 and 6.1.1.4'
P P 0.1023 0.0942 'International Tables Vol C Tables 4.2.6.8 and 6.1.1.4'
Mn Mn 0.3368 0.7283 'International Tables Vol C Tables 4.2.6.8 and 6.1.1.4'

loop_
_geom_angle_atom_site_label_1
_geom_angle_atom_site_label_2
_geom_angle_atom_site_label_3
_geom_angle
_geom_angle_site_symmetry_1
_geom_angle_site_symmetry_3
_geom_angle_publ_flag
O1 Mn1 O4 83.2(2) . . ?
O1 Mn1 O22 96.7(3) . . ?
O4 Mn1 O22 177.7(3) . . ?
O1 Mn1 O36 174.4(3) . . ?
O4 Mn1 O36 91.7(3) . . ?
O22 Mn1 O36 88.2(3) . . ?
O1 Mn1 O28 90.0(3) . . ?
O4 Mn1 O28 88.7(2) . . ?
O22 Mn1 O28 89.0(3) . . ?
O36 Mn1 O28 87.5(3) . . ?
O1 Mn1 O7 94.4(2) . . ?
O4 Mn1 O7 76.6(2) . . ?
O22 Mn1 O7 105.7(3) . . ?
O36 Mn1 O7 86.7(2) . . ?
O28 Mn1 O7 164.0(3) . . ?
O1 Mn1 Mn2 41.93(18) . . ?
O4 Mn1 Mn2 42.33(17) . . ?
O22 Mn1 Mn2 137.2(2) . . ?
O36 Mn1 Mn2 132.7(2) . . ?
O28 Mn1 Mn2 81.92(17) . . ?
O7 Mn1 Mn2 91.15(16) . . ?
O1 Mn1 Mn5 99.67(18) . . ?
O4 Mn1 Mn5 34.76(16) . . ?
O22 Mn1 Mn5 147.3(2) . . ?
O36 Mn1 Mn5 77.25(18) . . ?
O28 Mn1 Mn5 119.0(2) . . ?
O7 Mn1 Mn5 45.13(16) . . ?
Mn2 Mn1 Mn5 68.43(4) . . ?
O1 Mn2 O4 83.7(2) . . ?
O1 Mn2 O2 99.4(3) . . ?
O4 Mn2 O2 176.3(3) . . ?
O1 Mn2 O3 167.4(3) . . ?
O4 Mn2 O3 93.8(2) . . ?
O2 Mn2 O3 82.7(3) . . ?
O1 Mn2 O27 92.8(2) . . ?
O4 Mn2 O27 87.1(2) . . ?
O2 Mn2 O27 94.8(2) . . ?
O3 Mn2 O27 99.4(2) . . ?
O1 Mn2 Mn1 41.96(18) . . ?
O4 Mn2 Mn1 42.79(16) . . ?
O2 Mn2 Mn1 140.60(19) . . ?
O3 Mn2 Mn1 136.60(18) . . ?
O27 Mn2 Mn1 82.71(16) . . ?
O1 Mn2 Mn3 141.31(19) . . ?
O4 Mn2 Mn3 134.67(17) . . ?
O2 Mn2 Mn3 42.10(18) . . ?
O3 Mn2 Mn3 41.28(17) . . ?
O27 Mn2 Mn3 93.71(17) . . ?
Mn1 Mn2 Mn3 175.55(6) . . ?
O3 Mn3 O2 84.0(3) . . ?
O3 Mn3 O26 173.3(3) . . ?
O2 Mn3 O26 94.4(3) . . ?
O3 Mn3 O34 93.6(3) . . ?
O2 Mn3 O34 177.0(3) . . ?
O26 Mn3 O34 88.3(3) . . ?
O3 Mn3 O37 84.2(3) . . ?
O2 Mn3 O37 93.3(3) . . ?
O26 Mn3 O37 89.4(3) . . ?
O34 Mn3 O37 88.2(3) . . ?
O3 Mn3 O10 101.8(2) . . ?
O2 Mn3 O10 75.7(2) . . ?
O26 Mn3 O10 84.0(3) . . ?
O34 Mn3 O10 103.2(3) . . ?
O37 Mn3 O10 166.6(3) . . ?
O3 Mn3 Mn2 42.40(18) . . ?
O2 Mn3 Mn2 42.25(18) . . ?
O26 Mn3 Mn2 134.7(2) . . ?
O34 Mn3 Mn2 135.6(2) . . ?
O37 Mn3 Mn2 82.53(19) . . ?
O10 Mn3 Mn2 93.86(17) . . ?
O3 Mn3 Mn6 103.49(19) . . ?
O2 Mn3 Mn6 34.79(18) . . ?
O26 Mn3 Mn6 78.4(2) . . ?
O34 Mn3 Mn6 145.0(2) . . ?
O37 Mn3 Mn6 123.4(2) . . ?
O10 Mn3 Mn6 43.82(17) . . ?
Mn2 Mn3 Mn6 69.75(5) . . ?
O3 Mn3 H37B 94(3) . . ?
O2 Mn3 H37B 73.0(19) . . ?
O26 Mn3 H37B 80(3) . . ?
O34 Mn3 H37B 109.0(17) . . ?
O37 Mn3 H37B 23.5(18) . . ?
O10 Mn3 H37B 143.1(18) . . ?
Mn2 Mn3 H37B 75(3) . . ?
Mn6 Mn3 H37B 100.2(8) . . ?
O5 Mn4 O31 178.5(3) . . ?
O5 Mn4 O30 93.0(3) . . ?
O31 Mn4 O30 88.1(3) . . ?
O5 Mn4 O24 93.9(3) . . ?
O31 Mn4 O24 87.3(3) . . ?
O30 Mn4 O24 84.6(3) . . ?
O5 Mn4 O9 93.4(2) . . ?
O31 Mn4 O9 85.5(3) . . ?
O30 Mn4 O9 173.5(3) . . ?
O24 Mn4 O9 94.4(3) . . ?
O5 Mn4 O12 94.5(2) . . ?
O31 Mn4 O12 84.3(2) . . ?
O30 Mn4 O12 98.3(2) . . ?
O24 Mn4 O12 171.0(3) . . ?
O9 Mn4 O12 81.7(2) . . ?
O5 Mn4 Mn8 102.61(18) . . ?
O31 Mn4 Mn8 75.88(19) . . ?
O30 Mn4 Mn8 135.7(2) . . ?
O24 Mn4 Mn8 134.1(2) . . ?
O9 Mn4 Mn8 42.85(18) . . ?
O12 Mn4 Mn8 39.96(16) . . ?
O4 Mn5 O5 92.7(2) . . ?
O4 Mn5 O23 172.2(3) . . ?
O5 Mn5 O23 95.0(3) . . ?
O4 Mn5 O35 88.9(2) . . ?
O5 Mn5 O35 173.8(3) . . ?
O23 Mn5 O35 83.3(3) . . ?
O4 Mn5 O7 81.5(2) . . ?
O5 Mn5 O7 94.9(2) . . ?
O23 Mn5 O7 98.9(3) . . ?
O35 Mn5 O7 91.2(3) . . ?
O4 Mn5 O18 87.8(2) . . ?
O5 Mn5 O18 77.8(2) . . ?
O23 Mn5 O18 92.8(3) . . ?
O35 Mn5 O18 96.3(3) . . ?
O7 Mn5 O18 166.8(2) . . ?
O4 Mn5 Mn1 35.15(17) . . ?
O5 Mn5 Mn1 107.81(17) . . ?
O23 Mn5 Mn1 141.6(2) . . ?
O35 Mn5 Mn1 76.80(19) . . ?
O7 Mn5 Mn1 49.81(17) . . ?
O18 Mn5 Mn1 121.60(17) . . ?
O4 Mn5 Mn9 82.90(17) . . ?
O5 Mn5 Mn9 35.23(17) . . ?
O23 Mn5 Mn9 102.9(2) . . ?
O35 Mn5 Mn9 139.4(2) . . ?
O7 Mn5 Mn9 126.32(17) . . ?
O18 Mn5 Mn9 43.91(16) . . ?
Mn1 Mn5 Mn9 113.65(5) . . ?
O6 Mn6 O2 92.1(3) . . ?
O6 Mn6 O14 95.8(3) . . ?
O2 Mn6 O14 172.1(3) . . ?
O6 Mn6 O25 173.5(3) . . ?
O2 Mn6 O25 88.6(3) . . ?
O14 Mn6 O25 83.7(3) . . ?
O6 Mn6 O10 98.7(3) . . ?
O2 Mn6 O10 83.8(3) . . ?
O14 Mn6 O10 93.9(3) . . ?
O25 Mn6 O10 87.8(3) . . ?
O6 Mn6 O16 95.8(3) . . ?
O2 Mn6 O16 101.9(3) . . ?
O14 Mn6 O16 78.5(3) . . ?
O25 Mn6 O16 77.7(3) . . ?
O10 Mn6 O16 164.2(3) . . ?
O6 Mn6 Mn3 108.97(19) . . ?
O2 Mn6 Mn3 34.45(18) . . ?
O14 Mn6 Mn3 140.1(3) . . ?
O25 Mn6 Mn3 75.0(2) . . ?
O10 Mn6 Mn3 52.6(2) . . ?
O16 Mn6 Mn3 127.4(2) . . ?
O1 Mn7 O8 92.4(3) . . ?
O1 Mn7 O15 93.8(3) . . ?
O8 Mn7 O15 162.3(3) . . ?
O1 Mn7 O19 179.3(3) . . ?
O8 Mn7 O19 88.1(3) . . ?
O15 Mn7 O19 85.8(3) . . ?
O1 Mn7 O6 89.0(2) . . ?
O8 Mn7 O6 95.9(3) . . ?
O15 Mn7 O6 100.8(3) . . ?
O19 Mn7 O6 90.5(3) . . ?
O1 Mn7 O21 90.4(3) . . ?
O8 Mn7 O21 83.9(3) . . ?
O15 Mn7 O21 79.4(3) . . ?
O19 Mn7 O21 90.2(3) . . ?
O6 Mn7 O21 179.3(3) . . ?
O6 Mn8 O32 178.6(3) . . ?
O6 Mn8 O20 93.1(3) . . ?
O32 Mn8 O20 86.5(3) . . ?
O6 Mn8 O12 94.6(2) . . ?
O32 Mn8 O12 85.7(3) . . ?
O20 Mn8 O12 171.7(3) . . ?
O6 Mn8 O13 94.3(3) . . ?
O32 Mn8 O13 87.0(3) . . ?
O20 Mn8 O13 85.4(3) . . ?
O12 Mn8 O13 97.1(3) . . ?
O6 Mn8 O9 95.6(3) . . ?
O32 Mn8 O9 83.1(3) . . ?
O20 Mn8 O9 96.0(3) . . ?
O12 Mn8 O9 80.2(2) . . ?
O13 Mn8 O9 169.9(3) . . ?
O6 Mn8 Mn4 103.9(2) . . ?
O32 Mn8 Mn4 75.4(2) . . ?
O20 Mn8 Mn4 133.3(2) . . ?
O12 Mn8 Mn4 41.30(16) . . ?
O13 Mn8 Mn4 134.8(2) . . ?
O9 Mn8 Mn4 40.01(17) . . ?
O3 Mn9 O29 175.1(3) . . ?
O3 Mn9 O5 90.8(2) . . ?
O29 Mn9 O5 93.9(3) . . ?
O3 Mn9 O33 88.4(3) . . ?
O29 Mn9 O33 86.9(3) . . ?
O5 Mn9 O33 178.2(3) . . ?
O3 Mn9 O11 92.8(3) . . ?
O29 Mn9 O11 88.3(3) . . ?
O5 Mn9 O11 94.4(3) . . ?
O33 Mn9 O11 87.3(3) . . ?
O3 Mn9 O18 93.3(3) . . ?
O29 Mn9 O18 86.4(3) . . ?
O5 Mn9 O18 78.2(2) . . ?
O33 Mn9 O18 100.2(3) . . ?
O11 Mn9 O18 170.5(3) . . ?
O3 Mn9 Mn5 84.63(18) . . ?
O29 Mn9 Mn5 98.4(2) . . ?
O5 Mn9 Mn5 34.71(17) . . ?
O33 Mn9 Mn5 143.5(2) . . ?
O11 Mn9 Mn5 128.7(2) . . ?
O18 Mn9 Mn5 44.83(17) . . ?
O8 P1 O7 112.8(4) . . ?
O8 P1 O9 107.7(4) . . ?
O7 P1 O9 112.3(4) . . ?
O8 P1 C1 104.5(4) . . ?
O7 P1 C1 108.0(4) . . ?
O9 P1 C1 111.3(4) . . ?
O10 P2 O11 111.1(5) . . ?
O10 P2 O12 111.3(4) . . ?
O11 P2 O12 109.3(4) . . ?
O10 P2 C5 110.1(4) . . ?
O11 P2 C5 105.4(4) . . ?
O12 P2 C5 109.4(4) . . ?
Mn7 O1 Mn2 130.6(3) . . ?
Mn7 O1 Mn1 123.9(3) . . ?
Mn2 O1 Mn1 96.1(3) . . ?
Mn3 O2 Mn2 95.7(3) . . ?
Mn3 O2 Mn6 110.8(3) . . ?
Mn2 O2 Mn6 126.9(3) . . ?
Mn3 O3 Mn9 120.6(3) . . ?
Mn3 O3 Mn2 96.3(3) . . ?
Mn9 O3 Mn2 125.7(3) . . ?
Mn5 O4 Mn2 123.7(3) . . ?
Mn5 O4 Mn1 110.1(3) . . ?
Mn2 O4 Mn1 94.9(2) . . ?
Mn4 O5 Mn5 123.0(3) . . ?
Mn4 O5 Mn9 121.5(3) . . ?
Mn5 O5 Mn9 110.1(3) . . ?
Mn8 O6 Mn6 122.9(3) . . ?
Mn8 O6 Mn7 116.8(3) . . ?
Mn6 O6 Mn7 118.2(3) . . ?
P1 O7 Mn5 133.0(4) . . ?
P1 O7 Mn1 114.3(4) . . ?
Mn5 O7 Mn1 85.1(2) . . ?
P1 O8 Mn7 133.8(4) . . ?
P1 O9 Mn4 132.4(4) . . ?
P1 O9 Mn8 125.1(4) . . ?
Mn4 O9 Mn8 97.1(2) . . ?
P2 O10 Mn6 132.5(4) . . ?
P2 O10 Mn3 109.9(5) . . ?
Mn6 O10 Mn3 83.6(2) . . ?
P2 O11 Mn9 133.7(5) . . ?
P2 O12 Mn8 132.4(4) . . ?
P2 O12 Mn4 123.7(4) . . ?
Mn8 O12 Mn4 98.7(2) . . ?
C20 O13 Mn8 133.6(7) . . ?
C20 O14 Mn6 128.5(7) . . ?
C10 O15 Mn7 133.1(6) . . ?
C10 O16 Mn6 131.8(7) . . ?
C12 O17 H17D 109.5 . . ?
C12 O18 Mn9 130.3(7) . . ?
C12 O18 Mn5 135.8(7) . . ?
Mn9 O18 Mn5 91.3(2) . . ?
C18 O19 Mn7 126.0(7) . . ?
C18 O20 Mn8 135.5(7) . . ?
C26 O21 Mn7 129.7(6) . . ?
C26 O22 Mn1 134.1(6) . . ?
C16 O23 Mn5 128.3(6) . . ?
C16 O24 Mn4 135.6(7) . . ?
C24 O25 Mn6 131.6(6) . . ?
C24 O26 Mn3 129.6(6) . . ?
C28 O27 Mn2 125.8(5) . . ?
C28 O28 Mn1 126.1(5) . . ?
C14 O29 Mn9 124.8(6) . . ?
C14 O30 Mn4 134.9(6) . . ?
C32 O31 Mn4 132.0(6) . . ?
C32 O32 Mn8 131.4(6) . . ?
C22 O33 Mn9 128.1(6) . . ?
C22 O34 Mn3 132.2(6) . . ?
C30 O35 Mn5 130.0(6) . . ?
C30 O36 Mn1 130.0(6) . . ?
Mn3 O37 H37A 120(9) . . ?
Mn3 O37 H37B 74.9(14) . . ?
H37A O37 H37B 111(10) . . ?
C4 C1 C2 109.6(12) . . ?
C4 C1 C3 109.4(13) . . ?
C2 C1 C3 108.9(12) . . ?
C4 C1 P1 107.4(8) . . ?
C2 C1 P1 109.2(8) . . ?
C3 C1 P1 112.3(7) . . ?
C1 C2 H2A 109.5 . . ?
C1 C2 H2B 109.5 . . ?
H2A C2 H2B 109.5 . . ?
C1 C2 H2C 109.5 . . ?
H2A C2 H2C 109.5 . . ?
H2B C2 H2C 109.5 . . ?
C1 C3 H3A 109.5 . . ?
C1 C3 H3B 109.5 . . ?
H3A C3 H3B 109.5 . . ?
C1 C3 H3C 109.5 . . ?
H3A C3 H3C 109.5 . . ?
H3B C3 H3C 109.5 . . ?
C1 C4 H4A 109.5 . . ?
C1 C4 H4B 109.5 . . ?
H4A C4 H4B 109.5 . . ?
C1 C4 H4C 109.5 . . ?
H4A C4 H4C 109.5 . . ?
H4B C4 H4C 109.5 . . ?
C6 C5 C8 110.7(11) . . ?
C6 C5 C7 112.6(12) . . ?
C8 C5 C7 106.2(11) . . ?
C6 C5 P2 107.4(7) . . ?
C8 C5 P2 109.0(7) . . ?
C7 C5 P2 110.9(8) . . ?
C5 C6 H6A 109.5 . . ?
C5 C6 H6B 109.5 . . ?
H6A C6 H6B 109.5 . . ?
C5 C6 H6C 109.5 . . ?
H6A C6 H6C 109.5 . . ?
H6B C6 H6C 109.5 . . ?
C5 C7 H7A 109.5 . . ?
C5 C7 H7B 109.5 . . ?
H7A C7 H7B 109.5 . . ?
C5 C7 H7C 109.5 . . ?
H7A C7 H7C 109.5 . . ?
H7B C7 H7C 109.5 . . ?
C5 C8 H8A 109.5 . . ?
C5 C8 H8B 109.5 . . ?
H8A C8 H8B 109.5 . . ?
C5 C8 H8C 109.5 . . ?
H8A C8 H8C 109.5 . . ?
H8B C8 H8C 109.5 . . ?
C10 C9 H9A 109.5 . . ?
C10 C9 H9B 109.5 . . ?
H9A C9 H9B 109.5 . . ?
C10 C9 H9C 109.5 . . ?
H9A C9 H9C 109.5 . . ?
H9B C9 H9C 109.5 . . ?
O16 C10 O15 122.5(9) . . ?
O16 C10 C9 122.5(11) . . ?
O15 C10 C9 114.9(10) . . ?
C12 C11 H11A 109.5 . . ?
C12 C11 H11B 109.5 . . ?
H11A C11 H11B 109.5 . . ?
C12 C11 H11C 109.5 . . ?
H11A C11 H11C 109.5 . . ?
H11B C11 H11C 109.5 . . ?
O17 C12 O18 123.8(10) . . ?
O17 C12 C11 121.2(9) . . ?
O18 C12 C11 115.0(9) . . ?
C14 C13 H13A 109.5 . . ?
C14 C13 H13B 109.5 . . ?
H13A C13 H13B 109.5 . . ?
C14 C13 H13C 109.5 . . ?
H13A C13 H13C 109.5 . . ?
H13B C13 H13C 109.5 . . ?
O30 C14 O29 125.4(8) . . ?
O30 C14 C13 118.9(10) . . ?
O29 C14 C13 115.7(10) . . ?
C16 C15 H15A 109.5 . . ?
C16 C15 H15B 109.5 . . ?
H15A C15 H15B 109.5 . . ?
C16 C15 H15C 109.5 . . ?
H15A C15 H15C 109.5 . . ?
H15B C15 H15C 109.5 . . ?
O24 C16 O23 122.9(9) . . ?
O24 C16 C15 123.0(9) . . ?
O23 C16 C15 113.9(9) . . ?
C18 C17 H17A 109.5 . . ?
C18 C17 H17B 109.5 . . ?
H17A C17 H17B 109.5 . . ?
C18 C17 H17C 109.5 . . ?
H17A C17 H17C 109.5 . . ?
H17B C17 H17C 109.5 . . ?
O20 C18 O19 124.5(9) . . ?
O20 C18 C17 117.6(11) . . ?
O19 C18 C17 117.6(11) . . ?
C20 C19 H19A 109.5 . . ?
C20 C19 H19B 109.5 . . ?
H19A C19 H19B 109.5 . . ?
C20 C19 H19C 109.5 . . ?
H19A C19 H19C 109.5 . . ?
H19B C19 H19C 109.5 . . ?
O13 C20 O14 125.9(10) . . ?
O13 C20 C19 118.3(11) . . ?
O14 C20 C19 115.8(11) . . ?
C22 C21 H21A 109.5 . . ?
C22 C21 H21B 109.5 . . ?
H21A C21 H21B 109.5 . . ?
C22 C21 H21C 109.5 . . ?
H21A C21 H21C 109.5 . . ?
H21B C21 H21C 109.5 . . ?
O33 C22 O34 125.7(8) . . ?
O33 C22 C21 118.1(9) . . ?
O34 C22 C21 116.1(9) . . ?
C24 C23 H23A 109.5 . . ?
C24 C23 H23B 109.5 . . ?
H23A C23 H23B 109.5 . . ?
C24 C23 H23C 109.5 . . ?
H23A C23 H23C 109.5 . . ?
H23B C23 H23C 109.5 . . ?
O25 C24 O26 124.6(9) . . ?
O25 C24 C23 118.8(10) . . ?
O26 C24 C23 116.0(9) . . ?
C26 C25 H25A 109.5 . . ?
C26 C25 H25B 109.5 . . ?
H25A C25 H25B 109.5 . . ?
C26 C25 H25C 109.5 . . ?
H25A C25 H25C 109.5 . . ?
H25B C25 H25C 109.5 . . ?
O21 C26 O22 123.7(8) . . ?
O21 C26 C25 120.0(9) . . ?
O22 C26 C25 116.3(8) . . ?
C28 C27 H27A 109.5 . . ?
C28 C27 H27B 109.5 . . ?
H27A C27 H27B 109.5 . . ?
C28 C27 H27C 109.5 . . ?
H27A C27 H27C 109.5 . . ?
H27B C27 H27C 109.5 . . ?
O27 C28 O28 123.2(7) . . ?
O27 C28 C27 120.1(8) . . ?
O28 C28 C27 116.6(8) . . ?
C30 C29 H29A 109.5 . . ?
C30 C29 H29B 109.5 . . ?
H29A C29 H29B 109.5 . . ?
C30 C29 H29C 109.5 . . ?
H29A C29 H29C 109.5 . . ?
H29B C29 H29C 109.5 . . ?
O36 C30 O35 125.1(7) . . ?
O36 C30 C29 117.9(9) . . ?
O35 C30 C29 117.0(8) . . ?
C32 C31 H31A 109.5 . . ?
C32 C31 H31B 109.5 . . ?
H31A C31 H31B 109.5 . . ?
C32 C31 H31C 109.5 . . ?
H31A C31 H31C 109.5 . . ?
H31B C31 H31C 109.5 . . ?
O31 C32 O32 125.2(8) . . ?
O31 C32 C31 119.3(10) . . ?
O32 C32 C31 115.5(9) . . ?

loop_
_geom_bond_atom_site_label_1
_geom_bond_atom_site_label_2
_geom_bond_distance
_geom_bond_site_symmetry_2
_geom_bond_publ_flag
Mn1 O1 1.874(6) . ?
Mn1 O4 1.900(5) . ?
Mn1 O22 1.916(6) . ?
Mn1 O36 1.949(6) . ?
Mn1 O28 2.168(6) . ?
Mn1 O7 2.376(7) . ?
Mn1 Mn2 2.7860(17) . ?
Mn1 Mn5 3.0985(18) . ?
Mn2 O1 1.872(6) . ?
Mn2 O4 1.883(6) . ?
Mn2 O2 1.896(6) . ?
Mn2 O3 1.904(6) . ?
Mn2 O27 2.159(6) . ?
Mn2 Mn3 2.8062(17) . ?
Mn3 O3 1.863(6) . ?
Mn3 O2 1.891(6) . ?
Mn3 O26 1.933(6) . ?
Mn3 O34 1.934(6) . ?
Mn3 O37 2.254(7) . ?
Mn3 O10 2.499(9) . ?
Mn3 Mn6 3.1253(18) . ?
Mn3 H37B 2.20(2) . ?
Mn4 O5 1.840(6) . ?
Mn4 O31 1.960(6) . ?
Mn4 O30 2.035(7) . ?
Mn4 O24 2.045(7) . ?
Mn4 O9 2.070(6) . ?
Mn4 O12 2.134(6) . ?
Mn4 Mn8 3.1953(18) . ?
Mn5 O4 1.881(5) . ?
Mn5 O5 1.920(6) . ?
Mn5 O23 1.941(6) . ?
Mn5 O35 1.961(6) . ?
Mn5 O7 2.204(6) . ?
Mn5 O18 2.233(6) . ?
Mn5 Mn9 3.1670(18) . ?
Mn6 O6 1.876(6) . ?
Mn6 O2 1.907(6) . ?
Mn6 O14 1.985(7) . ?
Mn6 O25 2.012(6) . ?
Mn6 O10 2.178(7) . ?
Mn6 O16 2.212(8) . ?
Mn7 O1 1.869(6) . ?
Mn7 O8 1.930(7) . ?
Mn7 O15 1.949(8) . ?
Mn7 O19 1.951(6) . ?
Mn7 O6 2.134(6) . ?
Mn7 O21 2.189(7) . ?
Mn8 O6 1.820(6) . ?
Mn8 O32 1.963(6) . ?
Mn8 O20 2.024(7) . ?
Mn8 O12 2.076(6) . ?
Mn8 O13 2.076(8) . ?
Mn8 O9 2.190(7) . ?
Mn9 O3 1.875(6) . ?
Mn9 O29 1.935(7) . ?
Mn9 O5 1.945(6) . ?
Mn9 O33 2.010(7) . ?
Mn9 O11 2.066(7) . ?
Mn9 O18 2.197(6) . ?
P1 O8 1.510(7) . ?
P1 O7 1.511(6) . ?
P1 O9 1.535(6) . ?
P1 C1 1.825(9) . ?
P2 O10 1.484(7) . ?
P2 O11 1.498(7) . ?
P2 O12 1.565(6) . ?
P2 C5 1.823(10) . ?
O13 C20 1.207(14) . ?
O14 C20 1.262(13) . ?
O15 C10 1.301(12) . ?
O16 C10 1.209(12) . ?
O17 C12 1.221(13) . ?
O17 H17D 0.8200 . ?
O18 C12 1.284(10) . ?
O19 C18 1.269(13) . ?
O20 C18 1.261(13) . ?
O21 C26 1.231(11) . ?
O22 C26 1.279(11) . ?
O23 C16 1.270(11) . ?
O24 C16 1.241(12) . ?
O25 C24 1.237(11) . ?
O26 C24 1.271(12) . ?
O27 C28 1.253(10) . ?
O28 C28 1.259(10) . ?
O29 C14 1.279(12) . ?
O30 C14 1.249(12) . ?
O31 C32 1.232(12) . ?
O32 C32 1.274(12) . ?
O33 C22 1.252(11) . ?
O34 C22 1.274(11) . ?
O35 C30 1.261(11) . ?
O36 C30 1.248(11) . ?
O37 H37A 0.90(12) . ?
O37 H37B 0.91(7) . ?
C1 C4 1.45(2) . ?
C1 C2 1.495(18) . ?
C1 C3 1.532(17) . ?
C2 H2A 0.9600 . ?
C2 H2B 0.9600 . ?
C2 H2C 0.9600 . ?
C3 H3A 0.9600 . ?
C3 H3B 0.9600 . ?
C3 H3C 0.9600 . ?
C4 H4A 0.9600 . ?
C4 H4B 0.9600 . ?
C4 H4C 0.9600 . ?
C5 C6 1.504(18) . ?
C5 C8 1.537(16) . ?
C5 C7 1.542(29) . ?
C6 H6A 0.9600 . ?
C6 H6B 0.9600 . ?
C6 H6C 0.9600 . ?
C7 H7A 0.9600 . ?
C7 H7B 0.9600 . ?
C7 H7C 0.9600 . ?
C8 H8A 0.9600 . ?
C8 H8B 0.9600 . ?
C8 H8C 0.9600 . ?
C9 C10 1.462(14) . ?
C9 H9A 0.9600 . ?
C9 H9B 0.9600 . ?
C9 H9C 0.9600 . ?
C11 C12 1.517(15) . ?
C11 H11A 0.9600 . ?
C11 H11B 0.9600 . ?
C11 H11C 0.9600 . ?
C13 C14 1.493(14) . ?
C13 H13A 0.9600 . ?
C13 H13B 0.9600 . ?
C13 H13C 0.9600 . ?
C15 C16 1.495(15) . ?
C15 H15A 0.9600 . ?
C15 H15B 0.9600 . ?
C15 H15C 0.9600 . ?
C17 C18 1.476(15) . ?
C17 H17A 0.9600 . ?
C17 H17B 0.9600 . ?
C17 H17C 0.9600 . ?
C19 C20 1.519(16) . ?
C19 H19A 0.9600 . ?
C19 H19B 0.9600 . ?
C19 H19C 0.9600 . ?
C21 C22 1.495(14) . ?
C21 H21A 0.9600 . ?
C21 H21B 0.9600 . ?
C21 H21C 0.9600 . ?
C23 C24 1.484(15) . ?
C23 H23A 0.9600 . ?
C23 H23B 0.9600 . ?
C23 H23C 0.9600 . ?
C25 C26 1.479(14) . ?
C25 H25A 0.9600 . ?
C25 H25B 0.9600 . ?
C25 H25C 0.9600 . ?
C27 C28 1.500(22) . ?
C27 H27A 0.9600 . ?
C27 H27B 0.9600 . ?
C27 H27C 0.9600 . ?
C29 C30 1.517(22) . ?
C29 H29A 0.9600 . ?
C29 H29B 0.9600 . ?
C29 H29C 0.9600 . ?
C31 C32 1.491(23) . ?
C31 H31A 0.9600 . ?
C31 H31B 0.9600 . ?
C31 H31C 0.9600 . ?
